data_4314194
loop_
_publ_author_name
'Vincent J. Catalano'
'Mark A. Malwitz'

_publ_contact_author_address
;
Department of Chemistry
University of Nevada
Reno, NV  89557
;
_publ_contact_author_email vjc@unr.edu
_publ_contact_author_name 'Professor Vincent J. Catalano'
_publ_contact_author_phone '775 784 1329'
_publ_section_title
;
 Short Metal-Metal Separations in a Highly Luminescent Trimetallic Ag(I)
 Complex Stabilized by Bridging NHC Ligands
;
_journal_name_full 'Inorganic Chemistry'
_journal_page_first 5483
_journal_page_last 5485
_journal_paper_doi 10.1021/ic034483u
_journal_volume 42
_journal_year 2003
_chemical_formula_sum 'C45.5 H38 Ag3 B3 F12 N12.25'
_chemical_formula_weight 1340.42
_chemical_name_common 2
_chemical_name_systematic
; 
 ? 
;
_space_group_IT_number 14
_symmetry_cell_setting monoclinic
_symmetry_space_group_name_Hall '-P 2ybc'
_symmetry_space_group_name_H-M 'P 1 21/c 1'
_atom_sites_solution_hydrogens geom
_atom_sites_solution_primary direct
_atom_sites_solution_secondary difmap
_audit_creation_method SHELXL-97
_cell_angle_alpha 90.00
_cell_angle_beta 91.421(17)
_cell_angle_gamma 90.00
_cell_formula_units_Z 4
_cell_length_a 12.236(2)
_cell_length_b 35.861(4)
_cell_length_c 12.669(2)
_cell_measurement_reflns_used 31
_cell_measurement_temperature 298(2)
_cell_measurement_theta_max 12.51
_cell_measurement_theta_min 4.76
_cell_volume 5557.4(14)
_computing_cell_refinement 'Bruker XSCANS'
_computing_data_collection 'Bruker XSCANS'
_computing_data_reduction 'Bruker SHELXTL'
_computing_molecular_graphics 'Bruker SHELXTL'
_computing_publication_material 'Bruker SHELXTL'
_computing_structure_refinement 'SHELXL-97 (Sheldrick, 1997)'
_computing_structure_solution 'SHELXS-97 (Sheldrick, 1990)'
_diffrn_ambient_temperature 298(2)
_diffrn_measured_fraction_theta_full 0.999
_diffrn_measured_fraction_theta_max 0.999
_diffrn_measurement_device_type 'Bruker P4'
_diffrn_measurement_method '\w scans'
_diffrn_radiation_monochromator graphite
_diffrn_radiation_source 'fine-focus sealed tube'
_diffrn_radiation_type MoK\a
_diffrn_radiation_wavelength 0.71073
_diffrn_reflns_av_R_equivalents 0.0356
_diffrn_reflns_av_sigmaI/netI 0.0974
_diffrn_reflns_limit_h_max 1
_diffrn_reflns_limit_h_min -13
_diffrn_reflns_limit_k_max 1
_diffrn_reflns_limit_k_min -39
_diffrn_reflns_limit_l_max 13
_diffrn_reflns_limit_l_min -13
_diffrn_reflns_number 9315
_diffrn_reflns_theta_full 23.00
_diffrn_reflns_theta_max 23.00
_diffrn_reflns_theta_min 2.27
_diffrn_standards_interval_count 97
_diffrn_standards_number 3
_exptl_absorpt_coefficient_mu 1.130
_exptl_absorpt_correction_T_max 0.4457
_exptl_absorpt_correction_T_min 0.3986
_exptl_absorpt_correction_type empirical
_exptl_crystal_colour colorless
_exptl_crystal_density_diffrn 1.602
_exptl_crystal_density_method 'not measured'
_exptl_crystal_description block
_exptl_crystal_F_000 2643
_exptl_crystal_size_max .24
_exptl_crystal_size_mid .42
_exptl_crystal_size_min .24
_refine_diff_density_max 0.404
_refine_diff_density_min -0.413
_refine_diff_density_rms 0.091
_refine_ls_extinction_coef 0.00028(5)
_refine_ls_extinction_expression Fc^*^=kFc[1+0.001xFc^2^\l^3^/sin(2\q)]^-1/4^
_refine_ls_extinction_method SHELXL
_refine_ls_goodness_of_fit_ref 1.001
_refine_ls_hydrogen_treatment mixed
_refine_ls_matrix_type full
_refine_ls_number_parameters 755
_refine_ls_number_reflns 7726
_refine_ls_number_restraints 107
_refine_ls_restrained_S_all 0.996
_refine_ls_R_factor_all 0.1225
_refine_ls_R_factor_gt 0.0557
_refine_ls_shift/su_max 0.003
_refine_ls_shift/su_mean 0.000
_refine_ls_structure_factor_coef Fsqd
_refine_ls_weighting_details 'calc w=1/[\s^2^(Fo^2^)+(0.0325P)^2^+0.0000P] where P=(Fo^2^+2Fc^2^)/3'
_refine_ls_weighting_scheme calc
_refine_ls_wR_factor_gt 0.0879
_refine_ls_wR_factor_ref 0.1003
_reflns_number_gt 4497
_reflns_number_total 7726
_reflns_threshold_expression >2sigma(I)
_cod_data_source_file ic034483usi20030508_045038_1.cif
_cod_data_source_block vjc328
_cod_depositor_comments
;
The following automatic conversions were performed:

'_symmetry_cell_setting' value 'Monoclinic' changed to 'monoclinic'
according to the built-in table from CIF Core dictionary named
'cif_core.dic' version 2.4.1 from 2010-06-29.

Automatic conversion script
Id: cif_fix_values 1646 2011-03-28 12:23:43Z adriana 
;
_cod_original_cell_volume 5557.7(15)
_cod_original_formula_sum 'C45.50 H38 Ag3 B3 F12 N12.25'
_cod_database_code 4314194

loop_
_symmetry_equiv_pos_as_xyz
'x, y, z'
'-x, y+1/2, -z+1/2'
'-x, -y, -z'
'x, -y-1/2, z-1/2'

loop_
_atom_site_label
_atom_site_type_symbol
_atom_site_fract_x
_atom_site_fract_y
_atom_site_fract_z
_atom_site_U_iso_or_equiv
_atom_site_adp_type
_atom_site_occupancy
_atom_site_symmetry_multiplicity
_atom_site_calc_flag
_atom_site_refinement_flags
_atom_site_disorder_assembly
_atom_site_disorder_group
Ag1 Ag -0.74396(5) 0.087965(19) 0.28855(5) 0.0521(2) Uani 1 1 d . . .
Ag2 Ag -0.84980(5) 0.143695(19) 0.17403(4) 0.0530(2) Uani 1 1 d . . .
Ag3 Ag -0.62983(5) 0.134733(18) 0.15678(5) 0.0528(2) Uani 1 1 d . . .
N1 N -0.9884(6) 0.07244(18) 0.2408(5) 0.0538(19) Uani 1 1 d . . .
N2 N -0.9875(6) 0.11645(19) 0.3531(5) 0.0498(18) Uani 1 1 d . . .
N3 N -0.7931(7) 0.0232(2) 0.2712(6) 0.068(2) Uani 1 1 d . . .
N4 N -0.9517(6) 0.1912(2) 0.2632(6) 0.063(2) Uani 1 1 d . . .
N5 N -0.7665(5) 0.17387(19) -0.0340(5) 0.0497(18) Uani 1 1 d . . .
N6 N -0.7088(6) 0.2121(2) 0.0829(5) 0.060(2) Uani 1 1 d . . .
N7 N -0.9738(6) 0.1403(2) 0.0268(5) 0.068(2) Uani 1 1 d . . .
N9 N -0.5006(6) 0.0648(2) 0.2098(5) 0.0574(19) Uani 1 1 d . . .
N10 N -0.5017(5) 0.09602(19) 0.3528(5) 0.0540(19) Uani 1 1 d . . .
N11 N -0.5294(6) 0.1108(2) 0.0151(5) 0.068(2) Uani 1 1 d . . .
N12 N -0.7024(6) 0.0808(2) 0.4719(5) 0.062(2) Uani 1 1 d . . .
B1 B 0.2332(12) 0.0155(4) 0.9243(10) 0.070(3) Uani 1 1 d . . .
F1 F 0.2124(7) -0.0003(2) 1.0118(5) 0.186(4) Uani 1 1 d . . .
F2 F 0.2004(5) -0.00447(18) 0.8393(5) 0.126(2) Uani 1 1 d . . .
F3 F 0.1888(6) 0.0492(2) 0.9174(6) 0.160(3) Uani 1 1 d . . .
F4 F 0.3443(5) 0.0184(2) 0.9106(5) 0.134(3) Uani 1 1 d . . .
B2 B 0.7475(14) 0.1524(5) 0.5795(11) 0.073(4) Uani 1 1 d . . .
F5 F 0.738(3) 0.1190(7) 0.570(2) 0.207(13) Uani 0.50 1 d P . .
F6 F 0.844(3) 0.1618(15) 0.601(2) 0.23(2) Uani 0.50 1 d P . .
F7 F 0.7295(6) 0.1548(2) 0.4754(5) 0.146(3) Uani 1 1 d . . .
F8 F 0.6665(17) 0.1630(10) 0.6358(14) 0.148(7) Uani 0.50 1 d P . .
B3 B 0.2387(12) 0.1742(4) -0.3769(10) 0.079(4) Uani 1 1 d . . .
F9 F 0.3274(5) 0.17725(18) -0.3059(5) 0.124(2) Uani 1 1 d . . .
F10 F 0.2780(4) 0.17766(14) -0.4774(4) 0.0891(17) Uani 1 1 d . . .
F11 F 0.1725(5) 0.20348(16) -0.3568(5) 0.108(2) Uani 1 1 d . . .
F12 F 0.1875(5) 0.14124(17) -0.3630(4) 0.1017(19) Uani 1 1 d . . .
C1 C -0.9247(6) 0.1003(2) 0.2802(6) 0.045(2) Uani 1 1 d . . .
C2 C -1.0855(7) 0.0710(3) 0.2907(8) 0.083(3) Uani 1 1 d . . .
H2A H -1.1409 0.0536 0.2795 0.100 Uiso 1 1 calc R . .
C3 C -1.0859(8) 0.0992(3) 0.3583(8) 0.086(3) Uani 1 1 d . . .
H3A H -1.1431 0.1059 0.4015 0.104 Uiso 1 1 calc R . .
C4 C -0.9476(7) 0.0439(2) 0.1682(6) 0.061(3) Uani 1 1 d . . .
H4A H -0.8983 0.0554 0.1190 0.074 Uiso 1 1 calc R . .
H4B H -1.0085 0.0333 0.1279 0.074 Uiso 1 1 calc R . .
C5 C -0.8893(9) 0.0138(3) 0.2275(7) 0.064(3) Uani 1 1 d . . .
C6 C -0.9288(9) -0.0221(3) 0.2366(8) 0.084(3) Uani 1 1 d . . .
H6A H -0.9943 -0.0285 0.2025 0.101 Uiso 1 1 calc R . .
C7 C -0.8727(11) -0.0483(3) 0.2952(9) 0.098(4) Uani 1 1 d . . .
H7A H -0.9001 -0.0723 0.3028 0.117 Uiso 1 1 calc R . .
C8 C -0.7757(11) -0.0382(4) 0.3420(8) 0.102(4) Uani 1 1 d . . .
H8A H -0.7363 -0.0551 0.3836 0.123 Uiso 1 1 calc R . .
C9 C -0.7371(9) -0.0029(4) 0.3268(8) 0.087(3) Uani 1 1 d . . .
H9A H -0.6691 0.0033 0.3561 0.105 Uiso 1 1 calc R . .
C10 C -0.9559(8) 0.1497(2) 0.4147(6) 0.064(3) Uani 1 1 d . . .
H10A H -0.8775 0.1492 0.4283 0.077 Uiso 1 1 calc R . .
H10B H -0.9914 0.1488 0.4823 0.077 Uiso 1 1 calc R . .
C11 C -0.9852(7) 0.1857(3) 0.3608(7) 0.059(3) Uani 1 1 d . . .
C12 C -1.0425(8) 0.2124(3) 0.4120(7) 0.081(3) Uani 1 1 d . . .
H12A H -1.0673 0.2080 0.4796 0.098 Uiso 1 1 calc R . .
C13 C -1.0640(9) 0.2467(3) 0.3619(10) 0.094(4) Uani 1 1 d . . .
H13A H -1.1021 0.2653 0.3964 0.113 Uiso 1 1 calc R . .
C14 C -1.0287(9) 0.2522(3) 0.2630(9) 0.085(3) Uani 1 1 d . . .
H14A H -1.0418 0.2745 0.2277 0.103 Uiso 1 1 calc R . .
C15 C -0.9728(8) 0.2238(3) 0.2165(7) 0.077(3) Uani 1 1 d . . .
H15A H -0.9482 0.2274 0.1484 0.092 Uiso 1 1 calc R . .
C16 C -0.7355(7) 0.1753(2) 0.0694(6) 0.051(2) Uani 1 1 d . . .
C17 C -0.7591(7) 0.2078(3) -0.0813(7) 0.065(3) Uani 1 1 d . . .
H17A H -0.7769 0.2132 -0.1514 0.079 Uiso 1 1 calc R . .
C18 C -0.7215(8) 0.2320(3) -0.0088(8) 0.074(3) Uani 1 1 d . . .
H18A H -0.7070 0.2573 -0.0186 0.089 Uiso 1 1 calc R . .
C19 C -0.8166(7) 0.1411(2) -0.0837(5) 0.057(2) Uani 1 1 d . . .
H19A H -0.7859 0.1187 -0.0517 0.068 Uiso 1 1 calc R . .
H19B H -0.7997 0.1408 -0.1581 0.068 Uiso 1 1 calc R . .
C20 C -0.9391(7) 0.1408(2) -0.0723(7) 0.056(2) Uani 1 1 d . . .
C21 C -1.0098(9) 0.1431(3) -0.1575(7) 0.078(3) Uani 1 1 d . . .
H21A H -0.9833 0.1438 -0.2256 0.093 Uiso 1 1 calc R . .
C22 C -1.1196(9) 0.1442(3) -0.1413(9) 0.100(4) Uani 1 1 d . . .
H22A H -1.1693 0.1455 -0.1979 0.120 Uiso 1 1 calc R . .
C23 C -1.1552(8) 0.1433(3) -0.0386(8) 0.095(4) Uani 1 1 d . . .
H23A H -1.2293 0.1449 -0.0248 0.114 Uiso 1 1 calc R . .
C24 C -1.0797(8) 0.1401(3) 0.0424(7) 0.087(3) Uani 1 1 d . . .
H24A H -1.1042 0.1376 0.1110 0.104 Uiso 1 1 calc R . .
C25 C -0.6618(8) 0.2261(3) 0.1838(7) 0.080(3) Uani 1 1 d . A .
H25A H -0.6952 0.2128 0.2414 0.096 Uiso 1 1 calc R . .
H25B H -0.6803 0.2522 0.1909 0.096 Uiso 1 1 calc R . .
C26 C -0.5419(8) 0.2219(2) 0.1937(8) 0.102(4) Uani 1 1 d GU . .
C27 C -0.4713(14) 0.2509(2) 0.2213(13) 0.132(10) Uani 0.50 1 d PGDU A .
C28 C -0.3636(13) 0.2432(5) 0.2512(17) 0.149(9) Uani 0.50 1 d PGDU A .
C29 C -0.3265(8) 0.2066(6) 0.2534(18) 0.143(10) Uani 0.50 1 d PGDU A .
C30 C -0.3971(8) 0.1776(4) 0.2258(13) 0.114(10) Uani 0.50 1 d PGDU A .
N8 N -0.5048(6) 0.1853(2) 0.1959(6) 0.086(3) Uani 1 1 d G A .
C27A C -0.468(2) 0.2516(7) 0.173(3) 0.147(9) Uani 0.50 1 d PDU A 2
C28A C -0.354(2) 0.2440(7) 0.174(3) 0.147(10) Uani 0.50 1 d PDU A 2
C29A C -0.3132(18) 0.2077(8) 0.183(2) 0.121(9) Uani 0.50 1 d PDU A 2
C30A C -0.391(2) 0.1790(7) 0.191(3) 0.114(9) Uani 0.50 1 d PDU A 2
C31 C -0.5618(6) 0.0901(2) 0.2630(6) 0.044(2) Uani 1 1 d . . .
C32 C -0.4055(8) 0.0558(3) 0.2628(8) 0.078(3) Uani 1 1 d . . .
H32A H -0.3509 0.0398 0.2406 0.093 Uiso 1 1 calc R . .
C33 C -0.4076(7) 0.0750(3) 0.3537(7) 0.075(3) Uani 1 1 d . . .
H33A H -0.3548 0.0742 0.4078 0.090 Uiso 1 1 calc R . .
C34 C -0.5265(7) 0.0512(2) 0.1025(6) 0.058(2) Uani 1 1 d . . .
H34A H -0.6051 0.0483 0.0944 0.070 Uiso 1 1 calc R . .
H34B H -0.4938 0.0267 0.0940 0.070 Uiso 1 1 calc R . .
C35 C -0.4866(7) 0.0766(3) 0.0161(6) 0.053(2) Uani 1 1 d . . .
C36 C -0.4159(7) 0.0646(3) -0.0587(7) 0.073(3) Uani 1 1 d . . .
H36A H -0.3872 0.0406 -0.0565 0.087 Uiso 1 1 calc R . .
C37 C -0.3884(8) 0.0893(4) -0.1373(8) 0.086(3) Uani 1 1 d . . .
H37A H -0.3394 0.0820 -0.1883 0.103 Uiso 1 1 calc R . .
C38 C -0.4319(8) 0.1239(3) -0.1412(7) 0.080(3) Uani 1 1 d . . .
H38A H -0.4152 0.1404 -0.1950 0.096 Uiso 1 1 calc R . .
C39 C -0.5019(7) 0.1337(3) -0.0623(7) 0.079(3) Uani 1 1 d . . .
H39A H -0.5314 0.1577 -0.0633 0.095 Uiso 1 1 calc R . .
C40 C -0.5431(7) 0.1183(2) 0.4411(6) 0.059(2) Uani 1 1 d . . .
H40A H -0.5874 0.1387 0.4134 0.070 Uiso 1 1 calc R . .
H40B H -0.4820 0.1289 0.4810 0.070 Uiso 1 1 calc R . .
C41 C -0.6101(7) 0.0948(2) 0.5126(6) 0.055(2) Uani 1 1 d . . .
C42 C -0.5765(9) 0.0886(3) 0.6166(7) 0.086(3) Uani 1 1 d . . .
H42A H -0.5114 0.0988 0.6429 0.103 Uiso 1 1 calc R . .
C43 C -0.6414(11) 0.0671(4) 0.6804(8) 0.109(4) Uani 1 1 d . . .
H43A H -0.6205 0.0624 0.7502 0.131 Uiso 1 1 calc R . .
C45 C -0.7352(10) 0.0533(3) 0.6397(8) 0.093(4) Uani 1 1 d . . .
H45A H -0.7811 0.0392 0.6814 0.111 Uiso 1 1 calc R . .
C46 C -0.7630(8) 0.0603(3) 0.5357(8) 0.081(3) Uani 1 1 d . . .
H46A H -0.8275 0.0500 0.5084 0.097 Uiso 1 1 calc R . .
C1S C -0.447(3) 0.2187(8) 0.457(3) 0.051(10) Uani 0.25 1 d P . .
C2S C -0.404(5) 0.2502(12) 0.458(3) 0.10(2) Uani 0.25 1 d P . .
N1S N -0.368(3) 0.2776(10) 0.453(3) 0.088(12) Uani 0.25 1 d P . .
F5A F 0.6812(15) 0.1257(9) 0.6261(19) 0.128(9) Uani 0.50 1 d P . .
F6A F 0.8515(19) 0.1332(6) 0.6000(17) 0.095(7) Uani 0.50 1 d P . .
F8A F 0.760(3) 0.1836(6) 0.617(2) 0.178(13) Uani 0.50 1 d P . .

loop_
_atom_site_aniso_label
_atom_site_aniso_U_11
_atom_site_aniso_U_22
_atom_site_aniso_U_33
_atom_site_aniso_U_23
_atom_site_aniso_U_13
_atom_site_aniso_U_12
Ag1 0.0420(4) 0.0628(5) 0.0515(4) 0.0057(4) -0.0022(3) -0.0044(4)
Ag2 0.0437(4) 0.0722(5) 0.0433(4) 0.0066(4) 0.0039(3) 0.0025(4)
Ag3 0.0440(4) 0.0592(5) 0.0554(4) 0.0046(4) 0.0057(3) 0.0002(4)
N1 0.051(5) 0.055(5) 0.055(4) -0.020(4) 0.004(4) -0.006(4)
N2 0.053(5) 0.056(5) 0.041(4) -0.005(4) 0.006(4) -0.016(4)
N3 0.076(6) 0.061(6) 0.065(5) -0.005(4) -0.007(5) 0.005(5)
N4 0.076(6) 0.064(6) 0.048(5) -0.003(4) 0.012(4) 0.012(5)
N5 0.054(5) 0.049(5) 0.046(4) -0.001(4) 0.003(4) -0.012(4)
N6 0.074(5) 0.052(5) 0.053(5) -0.003(4) 0.000(4) 0.002(4)
N7 0.055(5) 0.101(6) 0.047(5) 0.006(4) -0.005(4) -0.013(5)
N9 0.046(5) 0.069(5) 0.056(5) -0.009(4) -0.013(4) -0.002(4)
N10 0.048(5) 0.073(5) 0.040(4) -0.011(4) -0.005(4) 0.002(4)
N11 0.063(5) 0.092(7) 0.051(5) 0.006(5) 0.020(4) -0.008(5)
N12 0.071(6) 0.063(5) 0.052(5) 0.005(4) 0.002(4) -0.017(5)
B1 0.091(10) 0.063(9) 0.056(8) -0.005(7) 0.014(7) 0.002(8)
F1 0.241(9) 0.208(8) 0.112(5) 0.061(6) 0.095(6) 0.066(7)
F2 0.120(5) 0.144(6) 0.113(5) -0.052(5) -0.008(4) -0.033(5)
F3 0.195(8) 0.092(5) 0.195(7) -0.007(5) 0.047(6) 0.052(6)
F4 0.090(5) 0.176(7) 0.136(6) -0.023(5) -0.016(4) -0.013(5)
B2 0.080(12) 0.063(11) 0.075(10) 0.006(8) 0.009(9) -0.006(9)
F5 0.21(3) 0.101(18) 0.32(4) 0.010(18) 0.09(3) 0.017(19)
F6 0.14(3) 0.42(6) 0.115(17) 0.11(3) -0.028(17) -0.17(4)
F7 0.130(6) 0.236(10) 0.073(4) 0.029(5) 0.001(4) 0.000(6)
F8 0.150(19) 0.17(2) 0.130(13) -0.018(16) 0.095(13) 0.035(18)
B3 0.108(12) 0.060(9) 0.068(9) -0.025(7) 0.011(8) 0.009(9)
F9 0.122(6) 0.128(6) 0.119(5) -0.032(4) -0.030(4) -0.002(5)
F10 0.116(5) 0.079(4) 0.074(4) -0.011(3) 0.031(3) -0.008(4)
F11 0.109(5) 0.086(5) 0.131(5) -0.024(4) 0.033(4) 0.014(4)
F12 0.144(6) 0.078(4) 0.083(4) 0.001(3) 0.009(4) -0.023(4)
C1 0.051(5) 0.052(6) 0.033(5) 0.005(4) 0.006(4) -0.013(5)
C2 0.040(6) 0.095(9) 0.117(9) -0.038(7) 0.027(6) -0.015(6)
C3 0.077(8) 0.087(9) 0.098(8) -0.022(7) 0.050(6) -0.021(7)
C4 0.057(6) 0.071(7) 0.056(6) -0.012(5) -0.001(5) -0.002(5)
C5 0.069(7) 0.063(8) 0.060(6) -0.024(6) 0.011(6) -0.004(6)
C6 0.094(9) 0.065(8) 0.094(8) -0.021(7) 0.019(7) -0.019(7)
C7 0.132(12) 0.045(7) 0.116(10) 0.001(7) 0.001(9) 0.001(8)
C8 0.142(13) 0.087(10) 0.076(8) -0.008(7) -0.022(8) 0.025(9)
C9 0.093(9) 0.076(8) 0.092(8) -0.014(7) -0.018(7) 0.011(8)
C10 0.087(7) 0.065(7) 0.041(5) -0.008(5) 0.011(5) -0.018(6)
C11 0.055(6) 0.062(7) 0.060(6) -0.019(6) 0.009(5) -0.009(5)
C12 0.091(8) 0.080(8) 0.075(7) 0.003(7) 0.024(6) -0.022(7)
C13 0.108(10) 0.061(8) 0.116(10) -0.023(7) 0.023(8) -0.003(7)
C14 0.095(9) 0.066(8) 0.097(9) 0.004(7) 0.018(7) 0.008(7)
C15 0.097(8) 0.071(8) 0.064(7) 0.001(6) 0.022(6) 0.002(7)
C16 0.053(6) 0.053(6) 0.048(6) -0.010(5) 0.005(5) 0.009(5)
C17 0.091(8) 0.053(7) 0.053(6) 0.013(5) 0.005(5) 0.007(6)
C18 0.101(8) 0.050(7) 0.071(7) 0.002(6) 0.012(6) -0.010(6)
C19 0.083(7) 0.054(6) 0.033(5) -0.006(4) 0.002(5) 0.000(6)
C20 0.067(7) 0.049(6) 0.053(6) -0.007(5) -0.006(5) -0.014(5)
C21 0.098(9) 0.084(8) 0.050(6) -0.004(5) -0.015(6) -0.020(7)
C22 0.081(9) 0.139(11) 0.078(8) 0.010(8) -0.050(7) -0.020(8)
C23 0.060(7) 0.138(11) 0.086(8) -0.001(8) -0.027(6) -0.004(7)
C24 0.058(7) 0.146(10) 0.057(6) 0.002(7) -0.005(6) -0.007(7)
C25 0.095(9) 0.069(7) 0.076(7) -0.011(6) -0.025(6) 0.009(6)
C26 0.100(9) 0.060(8) 0.142(10) -0.023(7) -0.049(8) -0.008(7)
C27 0.110(15) 0.079(14) 0.20(2) -0.006(15) -0.087(16) -0.034(14)
C28 0.134(15) 0.093(14) 0.22(2) 0.013(16) -0.103(16) -0.041(13)
C29 0.121(16) 0.102(16) 0.20(2) 0.043(18) -0.075(16) -0.038(14)
C30 0.071(15) 0.101(17) 0.17(2) 0.039(15) -0.053(14) -0.044(14)
N8 0.062(6) 0.074(6) 0.122(7) -0.001(5) -0.023(5) -0.013(5)
C27A 0.109(16) 0.093(15) 0.23(2) 0.000(15) -0.085(16) -0.038(14)
C28A 0.129(16) 0.089(14) 0.22(2) 0.000(17) -0.073(18) -0.051(15)
C29A 0.098(14) 0.091(14) 0.17(2) 0.000(16) -0.035(14) -0.027(13)
C30A 0.080(16) 0.078(16) 0.18(2) 0.003(15) -0.022(15) 0.006(15)
C31 0.047(5) 0.045(5) 0.039(5) -0.005(4) -0.001(4) 0.004(5)
C32 0.066(7) 0.092(8) 0.076(7) -0.020(6) 0.004(6) 0.028(6)
C33 0.042(6) 0.112(9) 0.071(7) 0.004(6) -0.018(5) 0.027(6)
C34 0.056(6) 0.052(6) 0.067(6) -0.020(5) -0.002(5) -0.004(5)
C35 0.045(6) 0.064(7) 0.049(6) -0.021(5) -0.002(5) -0.008(5)
C36 0.065(7) 0.083(8) 0.070(7) -0.030(6) 0.011(6) -0.003(6)
C37 0.072(8) 0.119(10) 0.068(7) -0.030(8) 0.016(6) -0.007(8)
C38 0.076(8) 0.105(10) 0.059(6) 0.006(7) 0.011(6) -0.022(7)
C39 0.066(7) 0.108(9) 0.063(6) -0.004(7) 0.020(5) 0.010(7)
C40 0.064(6) 0.060(6) 0.051(5) -0.014(5) -0.007(5) 0.003(5)
C41 0.061(6) 0.055(6) 0.049(6) -0.006(5) 0.005(5) 0.009(5)
C42 0.097(9) 0.110(9) 0.051(6) -0.002(6) -0.016(6) 0.000(7)
C43 0.129(12) 0.135(12) 0.063(8) 0.037(8) -0.005(8) -0.011(9)
C45 0.123(11) 0.106(9) 0.051(7) 0.016(6) 0.019(7) -0.013(8)
C46 0.096(8) 0.071(7) 0.076(7) 0.010(6) 0.005(7) -0.026(6)
C1S 0.06(2) 0.009(17) 0.08(2) -0.004(18) -0.021(19) 0.028(18)
C2S 0.17(6) 0.06(3) 0.07(3) -0.01(3) 0.06(3) 0.10(4)
N1S 0.11(3) 0.09(3) 0.07(2) -0.01(3) 0.01(2) 0.02(3)
F5A 0.067(11) 0.18(3) 0.145(15) 0.090(17) 0.031(10) 0.004(12)
F6A 0.067(14) 0.136(16) 0.084(10) 0.041(11) 0.018(9) 0.017(14)
F8A 0.24(3) 0.075(12) 0.22(2) -0.097(15) -0.04(2) 0.029(17)

loop_
_atom_type_symbol
_atom_type_description
_atom_type_scat_dispersion_real
_atom_type_scat_dispersion_imag
_atom_type_scat_source
C C 0.0033 0.0016 'International Tables Vol C Tables 4.2.6.8 and 6.1.1.4'
H H 0.0000 0.0000 'International Tables Vol C Tables 4.2.6.8 and 6.1.1.4'
B B 0.0013 0.0007 'International Tables Vol C Tables 4.2.6.8 and 6.1.1.4'
N N 0.0061 0.0033 'International Tables Vol C Tables 4.2.6.8 and 6.1.1.4'
F F 0.0171 0.0103 'International Tables Vol C Tables 4.2.6.8 and 6.1.1.4'
Ag Ag -0.8971 1.1015 'International Tables Vol C Tables 4.2.6.8 and 6.1.1.4'

loop_
_geom_angle_atom_site_label_1
_geom_angle_atom_site_label_2
_geom_angle_atom_site_label_3
_geom_angle
_geom_angle_site_symmetry_1
_geom_angle_site_symmetry_3
_geom_angle_publ_flag
C1 Ag1 C31 162.8(3) . . ?
C1 Ag1 N12 104.6(3) . . ?
C31 Ag1 N12 87.5(3) . . ?
C1 Ag1 N3 86.7(3) . . ?
C31 Ag1 N3 105.4(3) . . ?
N12 Ag1 N3 91.8(3) . . ?
C1 Ag1 Ag3 111.22(18) . . ?
C31 Ag1 Ag3 51.62(19) . . ?
N12 Ag1 Ag3 123.72(19) . . ?
N3 Ag1 Ag3 131.13(17) . . ?
C1 Ag1 Ag2 52.37(18) . . ?
C31 Ag1 Ag2 110.46(19) . . ?
N12 Ag1 Ag2 132.41(17) . . ?
N3 Ag1 Ag2 122.4(2) . . ?
Ag3 Ag1 Ag2 58.92(2) . . ?
C16 Ag2 C1 163.7(3) . . ?
C16 Ag2 N7 87.6(3) . . ?
C1 Ag2 N7 99.8(3) . . ?
C16 Ag2 N4 104.8(3) . . ?
C1 Ag2 N4 89.2(3) . . ?
N7 Ag2 N4 94.4(3) . . ?
C16 Ag2 Ag3 52.0(2) . . ?
C1 Ag2 Ag3 112.4(2) . . ?
N7 Ag2 Ag3 122.89(18) . . ?
N4 Ag2 Ag3 130.17(17) . . ?
C16 Ag2 Ag1 112.4(2) . . ?
C1 Ag2 Ag1 52.0(2) . . ?
N7 Ag2 Ag1 130.83(19) . . ?
N4 Ag2 Ag1 120.33(18) . . ?
Ag3 Ag2 Ag1 60.49(2) . . ?
C16 Ag3 C31 166.0(3) . . ?
C16 Ag3 N11 99.6(3) . . ?
C31 Ag3 N11 90.3(3) . . ?
C16 Ag3 N8 88.2(3) . . ?
C31 Ag3 N8 100.9(3) . . ?
N11 Ag3 N8 95.2(3) . . ?
C16 Ag3 Ag2 53.1(2) . . ?
C31 Ag3 Ag2 112.92(19) . . ?
N11 Ag3 Ag2 129.60(18) . . ?
N8 Ag3 Ag2 121.1(2) . . ?
C16 Ag3 Ag1 113.6(2) . . ?
C31 Ag3 Ag1 52.41(19) . . ?
N11 Ag3 Ag1 121.2(2) . . ?
N8 Ag3 Ag1 131.08(19) . . ?
Ag2 Ag3 Ag1 60.60(2) . . ?
C1 N1 C2 111.0(7) . . ?
C1 N1 C4 122.9(7) . . ?
C2 N1 C4 125.2(8) . . ?
C1 N2 C3 111.1(7) . . ?
C1 N2 C10 124.4(7) . . ?
C3 N2 C10 124.4(8) . . ?
C5 N3 C9 118.1(9) . . ?
C5 N3 Ag1 120.0(7) . . ?
C9 N3 Ag1 120.0(7) . . ?
C11 N4 C15 118.9(8) . . ?
C11 N4 Ag2 120.5(7) . . ?
C15 N4 Ag2 120.6(6) . . ?
C16 N5 C17 111.8(7) . . ?
C16 N5 C19 123.5(7) . . ?
C17 N5 C19 124.2(7) . . ?
C16 N6 C18 112.1(7) . . ?
C16 N6 C25 121.5(7) . . ?
C18 N6 C25 126.1(8) . . ?
C24 N7 C20 118.6(7) . . ?
C24 N7 Ag2 119.6(6) . . ?
C20 N7 Ag2 121.7(6) . . ?
C31 N9 C32 112.6(7) . . ?
C31 N9 C34 124.7(7) . . ?
C32 N9 C34 122.4(8) . . ?
C31 N10 C33 111.0(7) . . ?
C31 N10 C40 122.1(7) . . ?
C33 N10 C40 126.4(7) . . ?
C39 N11 C35 118.0(8) . . ?
C39 N11 Ag3 118.9(7) . . ?
C35 N11 Ag3 122.5(6) . . ?
C41 N12 C46 116.9(8) . . ?
C41 N12 Ag1 119.9(6) . . ?
C46 N12 Ag1 122.9(6) . . ?
F1 B1 F3 111.9(11) . . ?
F1 B1 F2 113.3(11) . . ?
F3 B1 F2 108.5(11) . . ?
F1 B1 F4 111.2(11) . . ?
F3 B1 F4 109.1(11) . . ?
F2 B1 F4 102.4(9) . . ?
F5 B2 F8A 162(2) . . ?
F5 B2 F6 112(3) . . ?
F8A B2 F6 64(2) . . ?
F5 B2 F8 106(2) . . ?
F8A B2 F8 66.8(16) . . ?
F6 B2 F8 122(3) . . ?
F5 B2 F7 87.4(19) . . ?
F8A B2 F7 110.1(18) . . ?
F6 B2 F7 109.3(18) . . ?
F8 B2 F7 114.5(16) . . ?
F5 B2 F5A 46.0(14) . . ?
F8A B2 F5A 122(2) . . ?
F6 B2 F5A 130.4(19) . . ?
F8 B2 F5A 60.5(13) . . ?
F7 B2 F5A 112.2(18) . . ?
F5 B2 F6A 68.3(19) . . ?
F8A B2 F6A 105(2) . . ?
F6 B2 F6A 44(2) . . ?
F8 B2 F6A 135.7(16) . . ?
F7 B2 F6A 109.1(14) . . ?
F5A B2 F6A 96.5(15) . . ?
F5A F5 B2 77(2) . . ?
F5A F5 F6A 112(3) . . ?
B2 F5 F6A 63.8(18) . . ?
F5A F5 F7 105(2) . . ?
B2 F5 F7 49.2(13) . . ?
F6A F5 F7 87.8(16) . . ?
F6A F6 B2 79(3) . . ?
F6A F6 F8A 131(4) . . ?
B2 F6 F8A 56.8(19) . . ?
B2 F7 F5 43.4(10) . . ?
B2 F8 F5A 63.6(14) . . ?
B2 F8 F8A 54.2(12) . . ?
F5A F8 F8A 113.4(18) . . ?
F12 B3 F11 111.9(11) . . ?
F12 B3 F10 111.9(9) . . ?
F11 B3 F10 109.2(10) . . ?
F12 B3 F9 109.9(11) . . ?
F11 B3 F9 106.1(9) . . ?
F10 B3 F9 107.8(11) . . ?
N2 C1 N1 103.7(7) . . ?
N2 C1 Ag1 128.9(6) . . ?
N1 C1 Ag1 115.3(6) . . ?
N2 C1 Ag2 110.9(5) . . ?
N1 C1 Ag2 121.7(5) . . ?
Ag1 C1 Ag2 75.6(2) . . ?
C3 C2 N1 106.8(8) . . ?
C2 C3 N2 107.4(8) . . ?
N1 C4 C5 110.8(7) . . ?
N3 C5 C6 120.7(10) . . ?
N3 C5 C4 115.6(9) . . ?
C6 C5 C4 123.7(10) . . ?
C7 C6 C5 120.9(11) . . ?
C8 C7 C6 118.1(11) . . ?
C7 C8 C9 119.1(12) . . ?
N3 C9 C8 123.0(11) . . ?
N2 C10 C11 113.5(7) . . ?
N4 C11 C12 121.0(9) . . ?
N4 C11 C10 118.4(8) . . ?
C12 C11 C10 120.6(9) . . ?
C11 C12 C13 119.6(9) . . ?
C14 C13 C12 119.0(10) . . ?
C13 C14 C15 117.8(10) . . ?
N4 C15 C14 123.7(9) . . ?
N5 C16 N6 102.6(7) . . ?
N5 C16 Ag3 127.0(6) . . ?
N6 C16 Ag3 115.7(6) . . ?
N5 C16 Ag2 112.7(6) . . ?
N6 C16 Ag2 124.0(6) . . ?
Ag3 C16 Ag2 74.9(3) . . ?
C18 C17 N5 107.7(8) . . ?
C17 C18 N6 105.8(8) . . ?
N5 C19 C20 111.8(7) . . ?
N7 C20 C21 122.2(9) . . ?
N7 C20 C19 115.4(7) . . ?
C21 C20 C19 122.2(8) . . ?
C22 C21 C20 119.2(9) . . ?
C21 C22 C23 118.4(9) . . ?
C24 C23 C22 119.0(10) . . ?
N7 C24 C23 122.3(9) . . ?
N6 C25 C26 113.8(8) . . ?
C27 C26 N8 120.0 . . ?
C27 C26 C27A 25(2) . . ?
N8 C26 C27A 119.9(16) . . ?
C27 C26 C25 123.8(8) . . ?
N8 C26 C25 114.8(8) . . ?
C27A C26 C25 123.1(15) . . ?
C27A C27 C28 101(4) . . ?
C27A C27 C26 81(3) . . ?
C28 C27 C26 120.0 . . ?
C27A C27 C28A 63(3) . . ?
C28 C27 C28A 38.0(14) . . ?
C26 C27 C28A 110.5(11) . . ?
C28A C28 C27 82(2) . . ?
C28A C28 C29 90(2) . . ?
C27 C28 C29 120.0 . . ?
C28A C28 C27A 60(2) . . ?
C27 C28 C27A 21.8(17) . . ?
C29 C28 C27A 116.0(11) . . ?
C28A C28 C29A 57(2) . . ?
C27 C28 C29A 111.7(9) . . ?
C29 C28 C29A 33.4(14) . . ?
C27A C28 C29A 96.8(18) . . ?
C29A C29 C28 90(3) . . ?
C29A C29 C30 85(2) . . ?
C28 C29 C30 120.0 . . ?
C29A C29 C30A 67(2) . . ?
C28 C29 C30A 116.8(11) . . ?
C30 C29 C30A 17.6(18) . . ?
C29A C29 C28A 55(2) . . ?
C28 C29 C28A 35.3(15) . . ?
C30 C29 C28A 109.0(9) . . ?
C30A C29 C28A 96.7(18) . . ?
N8 C30 C29 120.0 . . ?
N8 C30 C29A 112.7(12) . . ?
C29 C30 C29A 34.9(14) . . ?
C30 N8 C26 120.0 . . ?
C30 N8 C30A 18(2) . . ?
C26 N8 C30A 118.2(14) . . ?
C30 N8 Ag3 119.9(6) . . ?
C26 N8 Ag3 120.0(6) . . ?
C30A N8 Ag3 119.4(13) . . ?
C27 C27A C28A 95(4) . . ?
C27 C27A C26 74(3) . . ?
C28A C27A C26 119(2) . . ?
C27 C27A C28 57(3) . . ?
C28A C27A C28 37.1(18) . . ?
C26 C27A C28 104(2) . . ?
C28 C28A C29A 87(3) . . ?
C28 C28A C27A 83(3) . . ?
C29A C28A C27A 122(2) . . ?
C28 C28A C27 60(2) . . ?
C29A C28A C27 116(2) . . ?
C27A C28A C27 23(2) . . ?
C28 C28A C29 54.6(19) . . ?
C29A C28A C29 32.5(17) . . ?
C27A C28A C29 110(2) . . ?
C27 C28A C29 94.0(18) . . ?
C29 C29A C28A 93(3) . . ?
C29 C29A C30A 76(3) . . ?
C28A C29A C30A 116.4(19) . . ?
C29 C29A C30 60.2(19) . . ?
C28A C29A C30 115.0(18) . . ?
C30A C29A C30 16(2) . . ?
C29 C29A C28 56(2) . . ?
C28A C29A C28 36.1(17) . . ?
C30A C29A C28 105(2) . . ?
C30 C29A C28 95.1(17) . . ?
C29A C30A N8 123.7(19) . . ?
C29A C30A C29 36.9(16) . . ?
N8 C30A C29 113(2) . . ?
N10 C31 N9 103.0(6) . . ?
N10 C31 Ag3 125.4(6) . . ?
N9 C31 Ag3 112.3(5) . . ?
N10 C31 Ag1 113.7(5) . . ?
N9 C31 Ag1 127.1(6) . . ?
Ag3 C31 Ag1 76.0(2) . . ?
C33 C32 N9 105.5(8) . . ?
C32 C33 N10 107.9(8) . . ?
N9 C34 C35 113.6(6) . . ?
N11 C35 C36 122.5(9) . . ?
N11 C35 C34 115.4(8) . . ?
C36 C35 C34 122.0(9) . . ?
C35 C36 C37 117.9(10) . . ?
C38 C37 C36 120.8(10) . . ?
C37 C38 C39 117.4(10) . . ?
N11 C39 C38 123.3(10) . . ?
N10 C40 C41 111.0(7) . . ?
N12 C41 C42 122.5(9) . . ?
N12 C41 C40 116.8(7) . . ?
C42 C41 C40 120.7(9) . . ?
C43 C42 C41 118.9(10) . . ?
C45 C43 C42 118.6(10) . . ?
C43 C45 C46 119.4(10) . . ?
N12 C46 C45 123.6(10) . . ?
N1S C2S C1S 176(6) . . ?
F5 F5A F8 113(3) . . ?
F5 F5A B2 57.5(18) . . ?
F8 F5A B2 56.0(13) . . ?
F6 F6A B2 57(2) . . ?
F6 F6A F5 105(3) . . ?
B2 F6A F5 47.9(12) . . ?
B2 F8A F6 59.1(16) . . ?
B2 F8A F8 59.0(15) . . ?
F6 F8A F8 111(2) . . ?

loop_
_geom_bond_atom_site_label_1
_geom_bond_atom_site_label_2
_geom_bond_distance
_geom_bond_site_symmetry_2
_geom_bond_publ_flag
Ag1 C1 2.255(8) . ?
Ag1 C31 2.261(8) . ?
Ag1 N12 2.379(6) . ?
Ag1 N3 2.406(7) . ?
Ag1 Ag3 2.7688(9) . ?
Ag1 Ag2 2.7718(9) . ?
Ag2 C16 2.257(8) . ?
Ag2 C1 2.266(7) . ?
Ag2 N7 2.379(6) . ?
Ag2 N4 2.409(7) . ?
Ag2 Ag3 2.7249(10) . ?
Ag3 C16 2.223(8) . ?
Ag3 C31 2.237(7) . ?
Ag3 N11 2.361(7) . ?
Ag3 N8 2.416(7) . ?
N1 C1 1.354(9) . ?
N1 C2 1.361(9) . ?
N1 C4 1.471(9) . ?
N2 C1 1.347(9) . ?
N2 C3 1.357(10) . ?
N2 C10 1.472(9) . ?
N3 C5 1.333(10) . ?
N3 C9 1.350(11) . ?
N4 C11 1.328(9) . ?
N4 C15 1.333(10) . ?
N5 C16 1.355(9) . ?
N5 C17 1.361(9) . ?
N5 C19 1.461(9) . ?
N6 C16 1.368(9) . ?
N6 C18 1.370(10) . ?
N6 C25 1.476(9) . ?
N7 C24 1.316(10) . ?
N7 C20 1.335(9) . ?
N9 C31 1.366(9) . ?
N9 C32 1.368(10) . ?
N9 C34 1.471(8) . ?
N10 C31 1.356(8) . ?
N10 C33 1.377(9) . ?
N10 C40 1.475(9) . ?
N11 C39 1.329(10) . ?
N11 C35 1.334(10) . ?
N12 C41 1.328(10) . ?
N12 C46 1.333(10) . ?
B1 F1 1.277(12) . ?
B1 F3 1.326(13) . ?
B1 F2 1.347(12) . ?
B1 F4 1.379(13) . ?
B2 F5 1.21(2) . ?
B2 F8A 1.22(2) . ?
B2 F6 1.25(3) . ?
B2 F8 1.29(2) . ?
B2 F7 1.334(14) . ?
B2 F5A 1.40(2) . ?
B2 F6A 1.46(3) . ?
F5 F5A 1.03(2) . ?
F5 F6A 1.52(4) . ?
F5 F7 1.76(3) . ?
F6 F6A 1.03(5) . ?
F6 F8A 1.31(4) . ?
F8 F5A 1.36(3) . ?
F8 F8A 1.39(3) . ?
B3 F12 1.351(13) . ?
B3 F11 1.354(12) . ?
B3 F10 1.378(12) . ?
B3 F9 1.397(13) . ?
C2 C3 1.326(11) . ?
C4 C5 1.488(11) . ?
C5 C6 1.379(12) . ?
C6 C7 1.373(12) . ?
C7 C8 1.363(13) . ?
C8 C9 1.366(13) . ?
C10 C11 1.500(11) . ?
C11 C12 1.359(11) . ?
C12 C13 1.406(12) . ?
C13 C14 1.350(12) . ?
C14 C15 1.368(11) . ?
C17 C18 1.338(11) . ?
C19 C20 1.510(10) . ?
C20 C21 1.368(11) . ?
C21 C22 1.365(12) . ?
C22 C23 1.383(12) . ?
C23 C24 1.369(11) . ?
C25 C26 1.477(11) . ?
C26 C27 1.3900 . ?
C26 N8 1.3900 . ?
C26 C27A 1.43(3) . ?
C27 C27A 0.61(5) . ?
C27 C28 1.3900 . ?
C27 C28A 1.58(4) . ?
C28 C28A 0.98(4) . ?
C28 C29 1.3900 . ?
C28 C27A 1.62(4) . ?
C28 C29A 1.67(4) . ?
C29 C29A 0.92(4) . ?
C29 C30 1.3900 . ?
C29 C30A 1.48(4) . ?
C29 C28A 1.70(4) . ?
C30 N8 1.3900 . ?
C30 C29A 1.60(3) . ?
N8 C30A 1.41(3) . ?
C27A C28A 1.414(17) . ?
C28A C29A 1.397(17) . ?
C29A C30A 1.410(17) . ?
C32 C33 1.342(11) . ?
C34 C35 1.516(10) . ?
C35 C36 1.369(10) . ?
C36 C37 1.380(12) . ?
C37 C38 1.351(12) . ?
C38 C39 1.379(11) . ?
C40 C41 1.497(10) . ?
C41 C42 1.389(10) . ?
C42 C43 1.381(12) . ?
C43 C45 1.342(13) . ?
C45 C46 1.374(11) . ?
C1S C2S 1.25(6) . ?
C2S N1S 1.08(5) . ?

loop_
_geom_torsion_atom_site_label_1
_geom_torsion_atom_site_label_2
_geom_torsion_atom_site_label_3
_geom_torsion_atom_site_label_4
_geom_torsion
_geom_torsion_site_symmetry_1
_geom_torsion_site_symmetry_2
_geom_torsion_site_symmetry_3
_geom_torsion_site_symmetry_4
_geom_torsion_publ_flag
C1 Ag1 Ag2 C16 -174.3(3) . . . . ?
C31 Ag1 Ag2 C16 5.4(3) . . . . ?
N12 Ag1 Ag2 C16 111.5(3) . . . . ?
N3 Ag1 Ag2 C16 -119.4(3) . . . . ?
Ag3 Ag1 Ag2 C16 2.4(2) . . . . ?
C31 Ag1 Ag2 C1 179.7(3) . . . . ?
N12 Ag1 Ag2 C1 -74.2(4) . . . . ?
N3 Ag1 Ag2 C1 54.9(3) . . . . ?
Ag3 Ag1 Ag2 C1 176.7(3) . . . . ?
C1 Ag1 Ag2 N7 -67.1(4) . . . . ?
C31 Ag1 Ag2 N7 112.6(3) . . . . ?
N12 Ag1 Ag2 N7 -141.3(3) . . . . ?
N3 Ag1 Ag2 N7 -12.2(3) . . . . ?
Ag3 Ag1 Ag2 N7 109.6(2) . . . . ?
C1 Ag1 Ag2 N4 61.4(3) . . . . ?
C31 Ag1 Ag2 N4 -118.8(3) . . . . ?
N12 Ag1 Ag2 N4 -12.7(3) . . . . ?
N3 Ag1 Ag2 N4 116.3(3) . . . . ?
Ag3 Ag1 Ag2 N4 -121.8(2) . . . . ?
C1 Ag1 Ag2 Ag3 -176.7(3) . . . . ?
C31 Ag1 Ag2 Ag3 3.0(2) . . . . ?
N12 Ag1 Ag2 Ag3 109.1(3) . . . . ?
N3 Ag1 Ag2 Ag3 -121.8(2) . . . . ?
C1 Ag2 Ag3 C16 174.4(4) . . . . ?
N7 Ag2 Ag3 C16 55.3(4) . . . . ?
N4 Ag2 Ag3 C16 -76.4(4) . . . . ?
Ag1 Ag2 Ag3 C16 177.2(3) . . . . ?
C16 Ag2 Ag3 C31 179.7(3) . . . . ?
C1 Ag2 Ag3 C31 -5.9(3) . . . . ?
N7 Ag2 Ag3 C31 -125.0(3) . . . . ?
N4 Ag2 Ag3 C31 103.3(3) . . . . ?
Ag1 Ag2 Ag3 C31 -3.1(2) . . . . ?
C16 Ag2 Ag3 N11 -69.4(4) . . . . ?
C1 Ag2 Ag3 N11 105.0(4) . . . . ?
N7 Ag2 Ag3 N11 -14.1(4) . . . . ?
N4 Ag2 Ag3 N11 -145.8(4) . . . . ?
Ag1 Ag2 Ag3 N11 107.8(3) . . . . ?
C16 Ag2 Ag3 N8 60.0(4) . . . . ?
C1 Ag2 Ag3 N8 -125.5(3) . . . . ?
N7 Ag2 Ag3 N8 115.3(3) . . . . ?
N4 Ag2 Ag3 N8 -16.4(3) . . . . ?
Ag1 Ag2 Ag3 N8 -122.8(2) . . . . ?
C16 Ag2 Ag3 Ag1 -177.2(3) . . . . ?
C1 Ag2 Ag3 Ag1 -2.8(2) . . . . ?
N7 Ag2 Ag3 Ag1 -121.9(2) . . . . ?
N4 Ag2 Ag3 Ag1 106.4(2) . . . . ?
C1 Ag1 Ag3 C16 0.3(3) . . . . ?
C31 Ag1 Ag3 C16 -178.8(3) . . . . ?
N12 Ag1 Ag3 C16 -125.4(3) . . . . ?
N3 Ag1 Ag3 C16 105.2(4) . . . . ?
Ag2 Ag1 Ag3 C16 -2.4(2) . . . . ?
C1 Ag1 Ag3 C31 179.2(3) . . . . ?
N12 Ag1 Ag3 C31 53.4(3) . . . . ?
N3 Ag1 Ag3 C31 -75.9(4) . . . . ?
Ag2 Ag1 Ag3 C31 176.4(3) . . . . ?
C1 Ag1 Ag3 N11 -118.2(3) . . . . ?
C31 Ag1 Ag3 N11 62.7(3) . . . . ?
N12 Ag1 Ag3 N11 116.1(3) . . . . ?
N3 Ag1 Ag3 N11 -13.3(4) . . . . ?
Ag2 Ag1 Ag3 N11 -120.9(2) . . . . ?
C1 Ag1 Ag3 N8 110.0(3) . . . . ?
C31 Ag1 Ag3 N8 -69.2(4) . . . . ?
N12 Ag1 Ag3 N8 -15.8(3) . . . . ?
N3 Ag1 Ag3 N8 -145.2(4) . . . . ?
Ag2 Ag1 Ag3 N8 107.2(3) . . . . ?
C1 Ag1 Ag3 Ag2 2.8(2) . . . . ?
C31 Ag1 Ag3 Ag2 -176.4(3) . . . . ?
N12 Ag1 Ag3 Ag2 -123.0(2) . . . . ?
N3 Ag1 Ag3 Ag2 107.7(3) . . . . ?
C1 Ag1 N3 C5 23.0(6) . . . . ?
C31 Ag1 N3 C5 -144.6(6) . . . . ?
N12 Ag1 N3 C5 127.5(7) . . . . ?
Ag3 Ag1 N3 C5 -92.5(7) . . . . ?
Ag2 Ag1 N3 C5 -17.5(7) . . . . ?
C1 Ag1 N3 C9 -141.2(7) . . . . ?
C31 Ag1 N3 C9 51.2(8) . . . . ?
N12 Ag1 N3 C9 -36.7(7) . . . . ?
Ag3 Ag1 N3 C9 103.2(7) . . . . ?
Ag2 Ag1 N3 C9 178.3(6) . . . . ?
C16 Ag2 N4 C11 -147.5(6) . . . . ?
C1 Ag2 N4 C11 24.1(7) . . . . ?
N7 Ag2 N4 C11 123.9(6) . . . . ?
Ag3 Ag2 N4 C11 -95.1(6) . . . . ?
Ag1 Ag2 N4 C11 -19.7(7) . . . . ?
C16 Ag2 N4 C15 30.6(8) . . . . ?
C1 Ag2 N4 C15 -157.8(7) . . . . ?
N7 Ag2 N4 C15 -58.0(7) . . . . ?
Ag3 Ag2 N4 C15 83.1(7) . . . . ?
Ag1 Ag2 N4 C15 158.4(6) . . . . ?
C16 Ag2 N7 C24 -148.3(8) . . . . ?
C1 Ag2 N7 C24 46.4(8) . . . . ?
N4 Ag2 N7 C24 -43.6(8) . . . . ?
Ag3 Ag2 N7 C24 171.3(7) . . . . ?
Ag1 Ag2 N7 C24 93.8(8) . . . . ?
C16 Ag2 N7 C20 27.5(7) . . . . ?
C1 Ag2 N7 C20 -137.8(7) . . . . ?
N4 Ag2 N7 C20 132.2(7) . . . . ?
Ag3 Ag2 N7 C20 -12.9(8) . . . . ?
Ag1 Ag2 N7 C20 -90.4(7) . . . . ?
C16 Ag3 N11 C39 36.2(7) . . . . ?
C31 Ag3 N11 C39 -153.8(7) . . . . ?
N8 Ag3 N11 C39 -52.8(7) . . . . ?
Ag2 Ag3 N11 C39 85.6(7) . . . . ?
Ag1 Ag3 N11 C39 161.4(6) . . . . ?
C16 Ag3 N11 C35 -153.0(7) . . . . ?
C31 Ag3 N11 C35 17.0(7) . . . . ?
N8 Ag3 N11 C35 117.9(7) . . . . ?
Ag2 Ag3 N11 C35 -103.7(6) . . . . ?
Ag1 Ag3 N11 C35 -27.8(7) . . . . ?
C1 Ag1 N12 C41 -139.9(6) . . . . ?
C31 Ag1 N12 C41 27.7(7) . . . . ?
N3 Ag1 N12 C41 133.0(7) . . . . ?
Ag3 Ag1 N12 C41 -11.3(7) . . . . ?
Ag2 Ag1 N12 C41 -88.0(7) . . . . ?
C1 Ag1 N12 C46 46.4(8) . . . . ?
C31 Ag1 N12 C46 -145.9(7) . . . . ?
N3 Ag1 N12 C46 -40.6(7) . . . . ?
Ag3 Ag1 N12 C46 175.0(6) . . . . ?
Ag2 Ag1 N12 C46 98.4(7) . . . . ?
F8A B2 F5 F5A 52(9) . . . . ?
F6 B2 F5 F5A 126(2) . . . . ?
F8 B2 F5 F5A -10(3) . . . . ?
F7 B2 F5 F5A -125(2) . . . . ?
F6A B2 F5 F5A 124(3) . . . . ?
F8A B2 F5 F6A -71(9) . . . . ?
F6 B2 F5 F6A 2(2) . . . . ?
F8 B2 F5 F6A -133.5(17) . . . . ?
F7 B2 F5 F6A 111.7(12) . . . . ?
F5A B2 F5 F6A -124(3) . . . . ?
F8A B2 F5 F7 177(9) . . . . ?
F6 B2 F5 F7 -110(2) . . . . ?
F8 B2 F5 F7 114.8(18) . . . . ?
F5A B2 F5 F7 125(2) . . . . ?
F6A B2 F5 F7 -111.7(12) . . . . ?
F5 B2 F6 F6A -3(3) . . . . ?
F8A B2 F6 F6A 159(3) . . . . ?
F8 B2 F6 F6A 124(3) . . . . ?
F7 B2 F6 F6A -98(2) . . . . ?
F5A B2 F6 F6A 48(4) . . . . ?
F5 B2 F6 F8A -161(3) . . . . ?
F8 B2 F6 F8A -34(3) . . . . ?
F7 B2 F6 F8A 104(2) . . . . ?
F5A B2 F6 F8A -111(4) . . . . ?
F6A B2 F6 F8A -159(3) . . . . ?
F8A B2 F7 F5 -179(3) . . . . ?
F6 B2 F7 F5 112(3) . . . . ?
F8 B2 F7 F5 -106(2) . . . . ?
F5A B2 F7 F5 -39.7(16) . . . . ?
F6A B2 F7 F5 66(2) . . . . ?
F5A F5 F7 B2 56(3) . . . . ?
F6A F5 F7 B2 -56.5(17) . . . . ?
F5 B2 F8 F5A 8(2) . . . . ?
F8A B2 F8 F5A -155(2) . . . . ?
F6 B2 F8 F5A -121(3) . . . . ?
F7 B2 F8 F5A 103(2) . . . . ?
F6A B2 F8 F5A -67(3) . . . . ?
F5 B2 F8 F8A 163(2) . . . . ?
F6 B2 F8 F8A 33(3) . . . . ?
F7 B2 F8 F8A -102(2) . . . . ?
F5A B2 F8 F8A 155(2) . . . . ?
F6A B2 F8 F8A 88(3) . . . . ?
C3 N2 C1 N1 0.1(9) . . . . ?
C10 N2 C1 N1 -176.8(7) . . . . ?
C3 N2 C1 Ag1 -139.6(7) . . . . ?
C10 N2 C1 Ag1 43.5(10) . . . . ?
C3 N2 C1 Ag2 132.3(6) . . . . ?
C10 N2 C1 Ag2 -44.6(9) . . . . ?
C2 N1 C1 N2 -1.9(9) . . . . ?
C4 N1 C1 N2 -171.6(7) . . . . ?
C2 N1 C1 Ag1 144.2(6) . . . . ?
C4 N1 C1 Ag1 -25.4(9) . . . . ?
C2 N1 C1 Ag2 -127.6(7) . . . . ?
C4 N1 C1 Ag2 62.8(9) . . . . ?
C31 Ag1 C1 N2 -106.3(10) . . . . ?
N12 Ag1 C1 N2 27.3(7) . . . . ?
N3 Ag1 C1 N2 118.3(7) . . . . ?
Ag3 Ag1 C1 N2 -108.5(7) . . . . ?
Ag2 Ag1 C1 N2 -105.5(8) . . . . ?
C31 Ag1 C1 N1 117.8(10) . . . . ?
N12 Ag1 C1 N1 -108.6(5) . . . . ?
N3 Ag1 C1 N1 -17.6(5) . . . . ?
Ag3 Ag1 C1 N1 115.6(5) . . . . ?
Ag2 Ag1 C1 N1 118.6(6) . . . . ?
C31 Ag1 C1 Ag2 -0.8(11) . . . . ?
N12 Ag1 C1 Ag2 132.8(2) . . . . ?
N3 Ag1 C1 Ag2 -136.2(2) . . . . ?
Ag3 Ag1 C1 Ag2 -3.0(2) . . . . ?
C16 Ag2 C1 N2 145.5(9) . . . . ?
N7 Ag2 C1 N2 -98.4(6) . . . . ?
N4 Ag2 C1 N2 -4.1(5) . . . . ?
Ag3 Ag2 C1 N2 129.7(5) . . . . ?
Ag1 Ag2 C1 N2 126.6(6) . . . . ?
C16 Ag2 C1 N1 -92.2(12) . . . . ?
N7 Ag2 C1 N1 23.8(7) . . . . ?
N4 Ag2 C1 N1 118.2(7) . . . . ?
Ag3 Ag2 C1 N1 -108.0(6) . . . . ?
Ag1 Ag2 C1 N1 -111.1(7) . . . . ?
C16 Ag2 C1 Ag1 18.9(11) . . . . ?
N7 Ag2 C1 Ag1 135.0(2) . . . . ?
N4 Ag2 C1 Ag1 -130.7(2) . . . . ?
Ag3 Ag2 C1 Ag1 3.1(2) . . . . ?
C1 N1 C2 C3 3.1(11) . . . . ?
C4 N1 C2 C3 172.4(8) . . . . ?
N1 C2 C3 N2 -2.9(12) . . . . ?
C1 N2 C3 C2 1.8(11) . . . . ?
C10 N2 C3 C2 178.7(8) . . . . ?
C1 N1 C4 C5 82.1(10) . . . . ?
C2 N1 C4 C5 -86.0(10) . . . . ?
C9 N3 C5 C6 -1.8(13) . . . . ?
Ag1 N3 C5 C6 -166.3(6) . . . . ?
C9 N3 C5 C4 179.4(8) . . . . ?
Ag1 N3 C5 C4 14.9(10) . . . . ?
N1 C4 C5 N3 -70.5(10) . . . . ?
N1 C4 C5 C6 110.7(9) . . . . ?
N3 C5 C6 C7 3.3(14) . . . . ?
C4 C5 C6 C7 -178.0(9) . . . . ?
C5 C6 C7 C8 -1.6(16) . . . . ?
C6 C7 C8 C9 -1.5(17) . . . . ?
C5 N3 C9 C8 -1.4(15) . . . . ?
Ag1 N3 C9 C8 163.1(8) . . . . ?
C7 C8 C9 N3 3.1(17) . . . . ?
C1 N2 C10 C11 87.5(10) . . . . ?
C3 N2 C10 C11 -89.0(10) . . . . ?
C15 N4 C11 C12 1.6(13) . . . . ?
Ag2 N4 C11 C12 179.8(7) . . . . ?
C15 N4 C11 C10 -176.8(8) . . . . ?
Ag2 N4 C11 C10 1.4(10) . . . . ?
N2 C10 C11 N4 -53.4(11) . . . . ?
N2 C10 C11 C12 128.2(9) . . . . ?
N4 C11 C12 C13 -1.8(14) . . . . ?
C10 C11 C12 C13 176.6(9) . . . . ?
C11 C12 C13 C14 1.0(16) . . . . ?
C12 C13 C14 C15 -0.2(16) . . . . ?
C11 N4 C15 C14 -0.8(15) . . . . ?
Ag2 N4 C15 C14 -178.9(8) . . . . ?
C13 C14 C15 N4 0.1(17) . . . . ?
C17 N5 C16 N6 0.2(9) . . . . ?
C19 N5 C16 N6 -171.6(7) . . . . ?
C17 N5 C16 Ag3 -136.4(7) . . . . ?
C19 N5 C16 Ag3 51.9(10) . . . . ?
C17 N5 C16 Ag2 135.8(6) . . . . ?
C19 N5 C16 Ag2 -35.9(9) . . . . ?
C18 N6 C16 N5 -0.9(9) . . . . ?
C25 N6 C16 N5 -175.3(7) . . . . ?
C18 N6 C16 Ag3 141.5(6) . . . . ?
C25 N6 C16 Ag3 -32.9(10) . . . . ?
C18 N6 C16 Ag2 -129.8(7) . . . . ?
C25 N6 C16 Ag2 55.8(10) . . . . ?
C31 Ag3 C16 N5 -108.4(12) . . . . ?
N11 Ag3 C16 N5 25.7(8) . . . . ?
N8 Ag3 C16 N5 120.6(7) . . . . ?
Ag2 Ag3 C16 N5 -107.3(8) . . . . ?
Ag1 Ag3 C16 N5 -104.6(7) . . . . ?
C31 Ag3 C16 N6 119.7(12) . . . . ?
N11 Ag3 C16 N6 -106.1(6) . . . . ?
N8 Ag3 C16 N6 -11.2(6) . . . . ?
Ag2 Ag3 C16 N6 120.9(7) . . . . ?
Ag1 Ag3 C16 N6 123.6(5) . . . . ?
C31 Ag3 C16 Ag2 -1.2(13) . . . . ?
N11 Ag3 C16 Ag2 133.0(2) . . . . ?
N8 Ag3 C16 Ag2 -132.1(3) . . . . ?
Ag1 Ag3 C16 Ag2 2.7(3) . . . . ?
C1 Ag2 C16 N5 105.6(11) . . . . ?
N7 Ag2 C16 N5 -12.0(6) . . . . ?
N4 Ag2 C16 N5 -105.9(6) . . . . ?
Ag3 Ag2 C16 N5 124.3(7) . . . . ?
Ag1 Ag2 C16 N5 121.6(5) . . . . ?
C1 Ag2 C16 N6 -129.8(10) . . . . ?
N7 Ag2 C16 N6 112.6(7) . . . . ?
N4 Ag2 C16 N6 18.6(7) . . . . ?
Ag3 Ag2 C16 N6 -111.1(8) . . . . ?
Ag1 Ag2 C16 N6 -113.8(6) . . . . ?
C1 Ag2 C16 Ag3 -18.7(11) . . . . ?
N7 Ag2 C16 Ag3 -136.3(3) . . . . ?
N4 Ag2 C16 Ag3 129.8(2) . . . . ?
Ag1 Ag2 C16 Ag3 -2.6(3) . . . . ?
C16 N5 C17 C18 0.6(11) . . . . ?
C19 N5 C17 C18 172.3(8) . . . . ?
N5 C17 C18 N6 -1.2(11) . . . . ?
C16 N6 C18 C17 1.3(11) . . . . ?
C25 N6 C18 C17 175.4(8) . . . . ?
C16 N5 C19 C20 86.9(9) . . . . ?
C17 N5 C19 C20 -83.8(9) . . . . ?
C24 N7 C20 C21 3.3(14) . . . . ?
Ag2 N7 C20 C21 -172.5(7) . . . . ?
C24 N7 C20 C19 179.8(9) . . . . ?
Ag2 N7 C20 C19 4.0(11) . . . . ?
N5 C19 C20 N7 -60.5(10) . . . . ?
N5 C19 C20 C21 116.0(9) . . . . ?
N7 C20 C21 C22 -1.1(15) . . . . ?
C19 C20 C21 C22 -177.4(9) . . . . ?
C20 C21 C22 C23 0.6(17) . . . . ?
C21 C22 C23 C24 -2.3(18) . . . . ?
C20 N7 C24 C23 -5.2(17) . . . . ?
Ag2 N7 C24 C23 170.8(8) . . . . ?
C22 C23 C24 N7 4.7(18) . . . . ?
C16 N6 C25 C26 85.3(11) . . . . ?
C18 N6 C25 C26 -88.2(11) . . . . ?
N6 C25 C26 C27 128.5(8) . . . . ?
N6 C25 C26 N8 -64.8(11) . . . . ?
N6 C25 C26 C27A 98(2) . . . . ?
N8 C26 C27 C27A 97(4) . . . . ?
C25 C26 C27 C27A -97(4) . . . . ?
N8 C26 C27 C28 0.0 . . . . ?
C27A C26 C27 C28 -97(4) . . . . ?
C25 C26 C27 C28 166.0(12) . . . . ?
N8 C26 C27 C28A 40.9(15) . . . . ?
C27A C26 C27 C28A -56(3) . . . . ?
C25 C26 C27 C28A -153.1(17) . . . . ?
C27A C27 C28 C28A 0(3) . . . . ?
C26 C27 C28 C28A 85(2) . . . . ?
C27A C27 C28 C29 -85(3) . . . . ?
C26 C27 C28 C29 0.0 . . . . ?
C28A C27 C28 C29 -85(2) . . . . ?
C26 C27 C28 C27A 85(3) . . . . ?
C28A C27 C28 C27A 0(3) . . . . ?
C27A C27 C28 C29A -49(3) . . . . ?
C26 C27 C28 C29A 36.1(14) . . . . ?
C28A C27 C28 C29A -49.2(16) . . . . ?
C28A C28 C29 C29A 4(2) . . . . ?
C27 C28 C29 C29A 84.2(16) . . . . ?
C27A C28 C29 C29A 60(3) . . . . ?
C28A C28 C29 C30 -80.6(16) . . . . ?
C27 C28 C29 C30 0.0 . . . . ?
C27A C28 C29 C30 -24.3(19) . . . . ?
C29A C28 C29 C30 -84.2(15) . . . . ?
C28A C28 C29 C30A -61(3) . . . . ?
C27 C28 C29 C30A 20(2) . . . . ?
C27A C28 C29 C30A -5(3) . . . . ?
C29A C28 C29 C30A -65(2) . . . . ?
C27 C28 C29 C28A 80.6(16) . . . . ?
C27A C28 C29 C28A 56.2(19) . . . . ?
C29A C28 C29 C28A -4(2) . . . . ?
C29A C29 C30 N8 -87(2) . . . . ?
C28 C29 C30 N8 0.0 . . . . ?
C30A C29 C30 N8 -84(3) . . . . ?
C28A C29 C30 N8 -37.1(16) . . . . ?
C28 C29 C30 C29A 87(2) . . . . ?
C30A C29 C30 C29A 3(3) . . . . ?
C28A C29 C30 C29A 50.2(18) . . . . ?
C29 C30 N8 C26 0.0 . . . . ?
C29A C30 N8 C26 -38.3(16) . . . . ?
C29 C30 N8 C30A 90(5) . . . . ?
C29A C30 N8 C30A 51(4) . . . . ?
C29 C30 N8 Ag3 -176.8(7) . . . . ?
C29A C30 N8 Ag3 144.9(14) . . . . ?
C27 C26 N8 C30 0.0 . . . . ?
C27A C26 N8 C30 29(2) . . . . ?
C25 C26 N8 C30 -167.2(11) . . . . ?
C27 C26 N8 C30A -21(2) . . . . ?
C27A C26 N8 C30A 8(3) . . . . ?
C25 C26 N8 C30A 172(2) . . . . ?
C27 C26 N8 Ag3 176.8(7) . . . . ?
C27A C26 N8 Ag3 -154(2) . . . . ?
C25 C26 N8 Ag3 9.6(11) . . . . ?
C16 Ag3 N8 C30 -160.5(7) . . . . ?
C31 Ag3 N8 C30 30.2(7) . . . . ?
N11 Ag3 N8 C30 -61.1(7) . . . . ?
Ag2 Ag3 N8 C30 155.6(7) . . . . ?
Ag1 Ag3 N8 C30 79.2(7) . . . . ?
C16 Ag3 N8 C26 22.7(7) . . . . ?
C31 Ag3 N8 C26 -146.6(7) . . . . ?
N11 Ag3 N8 C26 122.1(7) . . . . ?
Ag2 Ag3 N8 C26 -21.2(8) . . . . ?
Ag1 Ag3 N8 C26 -97.6(7) . . . . ?
C16 Ag3 N8 C30A -139(2) . . . . ?
C31 Ag3 N8 C30A 51(2) . . . . ?
N11 Ag3 N8 C30A -40(2) . . . . ?
Ag2 Ag3 N8 C30A 176.7(19) . . . . ?
Ag1 Ag3 N8 C30A 100(2) . . . . ?
C28 C27 C27A C28A 0(2) . . . . ?
C26 C27 C27A C28A -118.9(17) . . . . ?
C28 C27 C27A C26 119.0(5) . . . . ?
C28A C27 C27A C26 118.9(17) . . . . ?
C26 C27 C27A C28 -119.0(5) . . . . ?
C28A C27 C27A C28 0(2) . . . . ?
N8 C26 C27A C27 -98(4) . . . . ?
C25 C26 C27A C27 100(4) . . . . ?
C27 C26 C27A C28A 86(5) . . . . ?
N8 C26 C27A C28A -11(4) . . . . ?
C25 C26 C27A C28A -174(2) . . . . ?
C27 C26 C27A C28 50(3) . . . . ?
N8 C26 C27A C28 -48(3) . . . . ?
C25 C26 C27A C28 149.5(16) . . . . ?
C28A C28 C27A C27 180(3) . . . . ?
C29 C28 C27A C27 106(3) . . . . ?
C29A C28 C27A C27 135(2) . . . . ?
C27 C28 C27A C28A -180(3) . . . . ?
C29 C28 C27A C28A -74(3) . . . . ?
C29A C28 C27A C28A -45.1(19) . . . . ?
C28A C28 C27A C26 120(3) . . . . ?
C27 C28 C27A C26 -60(3) . . . . ?
C29 C28 C27A C26 46(3) . . . . ?
C29A C28 C27A C26 74(3) . . . . ?
C27 C28 C28A C29A -122.7(14) . . . . ?
C29 C28 C28A C29A -2.4(14) . . . . ?
C27A C28 C28A C29A -122.8(19) . . . . ?
C27 C28 C28A C27A 0.1(12) . . . . ?
C29 C28 C28A C27A 120.4(14) . . . . ?
C29A C28 C28A C27A 122.8(19) . . . . ?
C29 C28 C28A C27 120.3(3) . . . . ?
C27A C28 C28A C27 -0.1(12) . . . . ?
C29A C28 C28A C27 122.7(14) . . . . ?
C27 C28 C28A C29 -120.3(3) . . . . ?
C27A C28 C28A C29 -120.4(14) . . . . ?
C29A C28 C28A C29 2.4(14) . . . . ?
C27 C27A C28A C28 0(3) . . . . ?
C26 C27A C28A C28 -75(4) . . . . ?
C27 C27A C28A C29A 82(4) . . . . ?
C26 C27A C28A C29A 7(6) . . . . ?
C28 C27A C28A C29A 82(4) . . . . ?
C26 C27A C28A C27 -74(4) . . . . ?
C28 C27A C28A C27 0(3) . . . . ?
C27 C27A C28A C29 48(3) . . . . ?
C26 C27A C28A C29 -26(4) . . . . ?
C28 C27A C28A C29 48.4(17) . . . . ?
C27A C27 C28A C28 180(3) . . . . ?
C26 C27 C28A C28 -112.8(14) . . . . ?
C27A C27 C28A C29A -111(4) . . . . ?
C28 C27 C28A C29A 70(3) . . . . ?
C26 C27 C28A C29A -43(3) . . . . ?
C28 C27 C28A C27A -180(3) . . . . ?
C26 C27 C28A C27A 67(3) . . . . ?
C27A C27 C28A C29 -135(3) . . . . ?
C28 C27 C28A C29 44.9(13) . . . . ?
C26 C27 C28A C29 -67.9(15) . . . . ?
C29A C29 C28A C28 -176(3) . . . . ?
C30 C29 C28A C28 115.4(11) . . . . ?
C30A C29 C28A C28 128.2(19) . . . . ?
C28 C29 C28A C29A 176(3) . . . . ?
C30 C29 C28A C29A -69(2) . . . . ?
C30A C29 C28A C29A -56(2) . . . . ?
C29A C29 C28A C27A 119(3) . . . . ?
C28 C29 C28A C27A -65(3) . . . . ?
C30 C29 C28A C27A 50(3) . . . . ?
C30A C29 C28A C27A 63(3) . . . . ?
C29A C29 C28A C27 136(2) . . . . ?
C28 C29 C28A C27 -48.7(16) . . . . ?
C30 C29 C28A C27 66.7(17) . . . . ?
C30A C29 C28A C27 80(2) . . . . ?
C28 C29 C29A C28A -2.6(15) . . . . ?
C30 C29 C29A C28A 117.5(15) . . . . ?
C30A C29 C29A C28A 116.6(18) . . . . ?
C28 C29 C29A C30A -119.2(12) . . . . ?
C30 C29 C29A C30A 1.0(11) . . . . ?
C28A C29 C29A C30A -116.6(18) . . . . ?
C28 C29 C29A C30 -120.1(2) . . . . ?
C30A C29 C29A C30 -1.0(11) . . . . ?
C28A C29 C29A C30 -117.5(15) . . . . ?
C30 C29 C29A C28 120.1(2) . . . . ?
C30A C29 C29A C28 119.2(12) . . . . ?
C28A C29 C29A C28 2.6(15) . . . . ?
C28 C28A C29A C29 4(2) . . . . ?
C27A C28A C29A C29 -76(4) . . . . ?
C27 C28A C29A C29 -51(3) . . . . ?
C28 C28A C29A C30A 79(3) . . . . ?
C27A C28A C29A C30A -1(5) . . . . ?
C27 C28A C29A C30A 24(4) . . . . ?
C29 C28A C29A C30A 75(3) . . . . ?
C28 C28A C29A C30 62(3) . . . . ?
C27A C28A C29A C30 -18(5) . . . . ?
C27 C28A C29A C30 7(4) . . . . ?
C29 C28A C29A C30 58(2) . . . . ?
C27A C28A C29A C28 -80(4) . . . . ?
C27 C28A C29A C28 -55(2) . . . . ?
C29 C28A C29A C28 -4(2) . . . . ?
N8 C30 C29A C29 110.3(17) . . . . ?
N8 C30 C29A C28A 33(3) . . . . ?
C29 C30 C29A C28A -78(3) . . . . ?
N8 C30 C29A C30A -66(4) . . . . ?
C29 C30 C29A C30A -177(4) . . . . ?
N8 C30 C29A C28 63.9(16) . . . . ?
C29 C30 C29A C28 -46.4(15) . . . . ?
C28A C28 C29A C29 -176(3) . . . . ?
C27 C28 C29A C29 -112.0(12) . . . . ?
C27A C28 C29A C29 -128.5(19) . . . . ?
C27 C28 C29A C28A 64(2) . . . . ?
C29 C28 C29A C28A 176(3) . . . . ?
C27A C28 C29A C28A 47(2) . . . . ?
C28A C28 C29A C30A -114(3) . . . . ?
C27 C28 C29A C30A -51(2) . . . . ?
C29 C28 C29A C30A 61(2) . . . . ?
C27A C28 C29A C30A -67(2) . . . . ?
C28A C28 C29A C30 -127(2) . . . . ?
C27 C28 C29A C30 -63.1(17) . . . . ?
C29 C28 C29A C30 48.9(14) . . . . ?
C27A C28 C29A C30 -79.6(19) . . . . ?
C29 C29A C30A N8 83(4) . . . . ?
C28A C29A C30A N8 -2(5) . . . . ?
C30 C29A C30A N8 86(5) . . . . ?
C28 C29A C30A N8 34(4) . . . . ?
C28A C29A C30A C29 -86(3) . . . . ?
C30 C29A C30A C29 3(3) . . . . ?
C28 C29A C30A C29 -48.9(17) . . . . ?
C30 N8 C30A C29A -102(6) . . . . ?
C26 N8 C30A C29A -1(5) . . . . ?
Ag3 N8 C30A C29A 161(3) . . . . ?
C30 N8 C30A C29 -62(4) . . . . ?
C26 N8 C30A C29 39(4) . . . . ?
Ag3 N8 C30A C29 -158.6(18) . . . . ?
C28 C29 C30A C29A 78(3) . . . . ?
C30 C29 C30A C29A -177(4) . . . . ?
C28A C29 C30A C29A 47.5(19) . . . . ?
C29A C29 C30A N8 -116(3) . . . . ?
C28 C29 C30A N8 -38(4) . . . . ?
C30 C29 C30A N8 67(3) . . . . ?
C28A C29 C30A N8 -69(3) . . . . ?
C33 N10 C31 N9 -0.1(9) . . . . ?
C40 N10 C31 N9 -172.4(7) . . . . ?
C33 N10 C31 Ag3 -129.9(7) . . . . ?
C40 N10 C31 Ag3 57.8(9) . . . . ?
C33 N10 C31 Ag1 140.8(6) . . . . ?
C40 N10 C31 Ag1 -31.5(9) . . . . ?
C32 N9 C31 N10 -1.1(9) . . . . ?
C34 N9 C31 N10 -175.3(7) . . . . ?
C32 N9 C31 Ag3 136.3(6) . . . . ?
C34 N9 C31 Ag3 -37.8(9) . . . . ?
C32 N9 C31 Ag1 -134.8(7) . . . . ?
C34 N9 C31 Ag1 51.1(10) . . . . ?
C16 Ag3 C31 N10 -104.9(13) . . . . ?
N11 Ag3 C31 N10 120.1(7) . . . . ?
N8 Ag3 C31 N10 24.8(7) . . . . ?
Ag2 Ag3 C31 N10 -105.9(6) . . . . ?
Ag1 Ag3 C31 N10 -109.3(7) . . . . ?
C16 Ag3 C31 N9 129.1(11) . . . . ?
N11 Ag3 C31 N9 -5.9(6) . . . . ?
N8 Ag3 C31 N9 -101.2(6) . . . . ?
Ag2 Ag3 C31 N9 128.1(5) . . . . ?
Ag1 Ag3 C31 N9 124.7(6) . . . . ?
C16 Ag3 C31 Ag1 4.4(13) . . . . ?
N11 Ag3 C31 Ag1 -130.6(2) . . . . ?
N8 Ag3 C31 Ag1 134.1(2) . . . . ?
Ag2 Ag3 C31 Ag1 3.4(2) . . . . ?
C1 Ag1 C31 N10 120.3(9) . . . . ?
N12 Ag1 C31 N10 -15.2(6) . . . . ?
N3 Ag1 C31 N10 -106.4(6) . . . . ?
Ag3 Ag1 C31 N10 122.9(7) . . . . ?
Ag2 Ag1 C31 N10 119.6(5) . . . . ?
C1 Ag1 C31 N9 -110.1(11) . . . . ?
N12 Ag1 C31 N9 114.5(7) . . . . ?
N3 Ag1 C31 N9 23.2(7) . . . . ?
Ag3 Ag1 C31 N9 -107.5(7) . . . . ?
Ag2 Ag1 C31 N9 -110.8(6) . . . . ?
C1 Ag1 C31 Ag3 -2.6(11) . . . . ?
N12 Ag1 C31 Ag3 -138.1(2) . . . . ?
N3 Ag1 C31 Ag3 130.7(2) . . . . ?
Ag2 Ag1 C31 Ag3 -3.3(2) . . . . ?
C31 N9 C32 C33 1.9(11) . . . . ?
C34 N9 C32 C33 176.2(8) . . . . ?
N9 C32 C33 N10 -1.8(11) . . . . ?
C31 N10 C33 C32 1.2(11) . . . . ?
C40 N10 C33 C32 173.1(8) . . . . ?
C31 N9 C34 C35 83.8(10) . . . . ?
C32 N9 C34 C35 -89.8(10) . . . . ?
C39 N11 C35 C36 0.3(13) . . . . ?
Ag3 N11 C35 C36 -170.6(6) . . . . ?
C39 N11 C35 C34 -176.5(7) . . . . ?
Ag3 N11 C35 C34 12.6(10) . . . . ?
N9 C34 C35 N11 -61.7(10) . . . . ?
N9 C34 C35 C36 121.5(8) . . . . ?
N11 C35 C36 C37 0.2(13) . . . . ?
C34 C35 C36 C37 176.8(8) . . . . ?
C35 C36 C37 C38 -1.2(15) . . . . ?
C36 C37 C38 C39 1.6(15) . . . . ?
C35 N11 C39 C38 0.2(14) . . . . ?
Ag3 N11 C39 C38 171.4(7) . . . . ?
C37 C38 C39 N11 -1.1(15) . . . . ?
C31 N10 C40 C41 85.3(9) . . . . ?
C33 N10 C40 C41 -85.7(10) . . . . ?
C46 N12 C41 C42 0.1(13) . . . . ?
Ag1 N12 C41 C42 -174.0(7) . . . . ?
C46 N12 C41 C40 -179.2(8) . . . . ?
Ag1 N12 C41 C40 6.8(10) . . . . ?
N10 C40 C41 N12 -64.7(9) . . . . ?
N10 C40 C41 C42 116.0(9) . . . . ?
N12 C41 C42 C43 0.0(15) . . . . ?
C40 C41 C42 C43 179.2(9) . . . . ?
C41 C42 C43 C45 -0.7(17) . . . . ?
C42 C43 C45 C46 1.3(19) . . . . ?
C41 N12 C46 C45 0.6(14) . . . . ?
Ag1 N12 C46 C45 174.5(8) . . . . ?
C43 C45 C46 N12 -1.4(18) . . . . ?
B2 F5 F5A F8 10(3) . . . . ?
F6A F5 F5A F8 64(3) . . . . ?
F7 F5 F5A F8 -30(4) . . . . ?
F6A F5 F5A B2 53.8(19) . . . . ?
F7 F5 F5A B2 -40.2(15) . . . . ?
B2 F8 F5A F5 -10(3) . . . . ?
F8A F8 F5A F5 -32(4) . . . . ?
F8A F8 F5A B2 -22.0(18) . . . . ?
F8A B2 F5A F5 -164(3) . . . . ?
F6 B2 F5A F5 -82(4) . . . . ?
F8 B2 F5A F5 169(3) . . . . ?
F7 B2 F5A F5 63(3) . . . . ?
F6A B2 F5A F5 -51(3) . . . . ?
F5 B2 F5A F8 -169(3) . . . . ?
F8A B2 F5A F8 27(2) . . . . ?
F6 B2 F5A F8 109(4) . . . . ?
F7 B2 F5A F8 -107(2) . . . . ?
F6A B2 F5A F8 139.8(19) . . . . ?
F8A F6 F6A B2 24(3) . . . . ?
B2 F6 F6A F5 2(3) . . . . ?
F8A F6 F6A F5 26(5) . . . . ?
F5 B2 F6A F6 177(3) . . . . ?
F8A B2 F6A F6 -20(3) . . . . ?
F8 B2 F6A F6 -92(4) . . . . ?
F7 B2 F6A F6 98(3) . . . . ?
F5A B2 F6A F6 -146(3) . . . . ?
F8A B2 F6A F5 163(3) . . . . ?
F6 B2 F6A F5 -177(3) . . . . ?
F8 B2 F6A F5 91(3) . . . . ?
F7 B2 F6A F5 -79(2) . . . . ?
F5A B2 F6A F5 37.0(18) . . . . ?
F5A F5 F6A F6 -63(4) . . . . ?
B2 F5 F6A F6 -2(3) . . . . ?
F7 F5 F6A F6 43(3) . . . . ?
F5A F5 F6A B2 -61(2) . . . . ?
F7 F5 F6A B2 44.7(11) . . . . ?
F5 B2 F8A F6 81(9) . . . . ?
F8 B2 F8A F6 149(2) . . . . ?
F7 B2 F8A F6 -102(2) . . . . ?
F5A B2 F8A F6 123(2) . . . . ?
F6A B2 F8A F6 15(2) . . . . ?
F5 B2 F8A F8 -68(9) . . . . ?
F6 B2 F8A F8 -149(2) . . . . ?
F7 B2 F8A F8 109(2) . . . . ?
F5A B2 F8A F8 -26(2) . . . . ?
F6A B2 F8A F8 -133.7(17) . . . . ?
F6A F6 F8A B2 -28(4) . . . . ?
F6A F6 F8A F8 0(6) . . . . ?
B2 F6 F8A F8 28.5(19) . . . . ?
F5A F8 F8A B2 24.4(19) . . . . ?
B2 F8 F8A F6 -28.6(19) . . . . ?
F5A F8 F8A F6 -4(3) . . . . ?
